data_7110534
loop_
_publ_author_name
'Brett, Tom J.'
'Alexander, Jennifer M.'
'Clark, Joanna L.'
'Ross, II, Charles R.'
'Harbison, Gerard S.'
'Stezowski, John J.'

_publ_section_title
;
 Chemical insight from crystallographic disorder: structural studies of a
 supramolecular \b-cyclodextrin/coumarin photochemical system
;
_journal_coden_ASTM CHCOFS
_journal_issue 14
_journal_name_full
;
 Chemical Communications (Cambridge, United Kingdom)
;
_journal_page_first 1275
_journal_page_last 1276
_journal_paper_doi 10.1039/a902092f
_journal_year 1999
_chemical_formula_moiety 'C18 H12 O4'
_chemical_formula_sum 'C18 H12 O4'
_chemical_formula_weight 292.28
_chemical_name_common 'syn HH coumarin dimer'
_space_group_IT_number 14
_symmetry_cell_setting monoclinic
_symmetry_space_group_name_Hall '-P 2ybc'
_symmetry_space_group_name_H-M 'P 1 21/c 1'
_atom_sites_solution_hydrogens geom
_atom_sites_solution_primary direct
_atom_sites_solution_secondary difmap
_audit_creation_method SHELXL-97
_cell_angle_alpha 90.00
_cell_angle_beta 91.1630(10)
_cell_angle_gamma 90.00
_cell_formula_units_Z 4
_cell_length_a 10.512
_cell_length_b 11.810
_cell_length_c 11.012
_cell_measurement_temperature 293(2)
_cell_volume 1366.8221(5)
_computing_cell_refinement MARXDS
_computing_data_collection MARDC
_computing_data_reduction MARXDS
_computing_molecular_graphics XP
_computing_structure_refinement 'SHELXL-97 (Sheldrick, 1997)'
_computing_structure_solution 'SHELXS-97 (Sheldrick, 1990)'
_diffrn_ambient_temperature 293(2)
_diffrn_measured_fraction_theta_full 0.930
_diffrn_measured_fraction_theta_max 0.930
_diffrn_measurement_device_type 'imaging plate area detector'
_diffrn_measurement_method oscillation
_diffrn_radiation_monochromator graphite
_diffrn_radiation_source 'rotating anode'
_diffrn_radiation_type AgK\a
_diffrn_radiation_wavelength 0.56080
_diffrn_reflns_av_R_equivalents 0.0344
_diffrn_reflns_av_sigmaI/netI 0.0265
_diffrn_reflns_limit_h_max 14
_diffrn_reflns_limit_h_min 0
_diffrn_reflns_limit_k_max 16
_diffrn_reflns_limit_k_min 0
_diffrn_reflns_limit_l_max 15
_diffrn_reflns_limit_l_min -15
_diffrn_reflns_number 13059
_diffrn_reflns_theta_full 22.69
_diffrn_reflns_theta_max 22.69
_diffrn_reflns_theta_min 3.43
_exptl_absorpt_coefficient_mu 0.063
_exptl_crystal_colour colorless
_exptl_crystal_density_diffrn 1.420
_exptl_crystal_density_method 'not measured'
_exptl_crystal_description block
_exptl_crystal_F_000 608
_exptl_crystal_size_max 0.6
_exptl_crystal_size_mid 0.6
_exptl_crystal_size_min 0.2
_refine_diff_density_max 0.342
_refine_diff_density_min -0.242
_refine_diff_density_rms 0.057
_refine_ls_extinction_coef 0.09(2)
_refine_ls_extinction_expression Fc^*^=kFc[1+0.001xFc^2^\l^3^/sin(2\q)]^-1/4^
_refine_ls_extinction_method SHELXL
_refine_ls_goodness_of_fit_ref 1.091
_refine_ls_hydrogen_treatment mixed
_refine_ls_matrix_type full
_refine_ls_number_parameters 200
_refine_ls_number_reflns 3634
_refine_ls_number_restraints 0
_refine_ls_restrained_S_all 1.091
_refine_ls_R_factor_all 0.0633
_refine_ls_R_factor_gt 0.0533
_refine_ls_shift/su_max 0.001
_refine_ls_shift/su_mean 0.000
_refine_ls_structure_factor_coef Fsqd
_refine_ls_weighting_details 'w=1/[\s^2^(Fo^2^)+(0.0784P)^2^+0.2659P] where P=(Fo^2^+2Fc^2^)/3'
_refine_ls_weighting_scheme calc
_refine_ls_wR_factor_gt 0.1365
_refine_ls_wR_factor_ref 0.1441
_reflns_number_gt 3087
_reflns_number_total 3634
_reflns_threshold_expression >2sigma(I)
_cod_data_source_file 902092fsup1.cif
_cod_data_source_block ni260
_cod_depositor_comments
;
The following automatic conversions were performed:

'_symmetry_cell_setting' tag value 'monoclinic P' was replaced with
'monoclinic' value as specified in the replacement file
'/home/robertas/cod-tools/perl-scripts/inputs/replacement_values.lst'.

Automatic conversion script
Id: cif_fix_values 3143 2015-03-26 13:38:13Z robertas 

The following automatic conversions were performed:

'_refine_ls_weighting_scheme' value 'calc
w=1/[\s^2^(Fo^2^)+(0.0784P)^2^+0.2659P] where P=(Fo^2^+2Fc^2^)/3' was
changed to 'calc'. New tag '_refine_ls_weighting_details' was
created. The value of the new tag was set to
'w=1/[\s^2^(Fo^2^)+(0.0784P)^2^+0.2659P] where P=(Fo^2^+2Fc^2^)/3'.

Automatic conversion script
Id: cif_fix_values 3143 2015-03-26 13:38:13Z robertas 
;
_cod_original_cell_volume 1366.8
_cod_original_sg_symbol_H-M P2(1)/c
_cod_database_code 7110534

loop_
_symmetry_equiv_pos_as_xyz
'x, y, z'
'-x, y+1/2, -z+1/2'
'-x, -y, -z'
'x, -y-1/2, z-1/2'

loop_
_atom_site_label
_atom_site_type_symbol
_atom_site_fract_x
_atom_site_fract_y
_atom_site_fract_z
_atom_site_U_iso_or_equiv
_atom_site_adp_type
_atom_site_occupancy
_atom_site_calc_flag
_atom_site_refinement_flags
O11 O 0.48888(10) 0.91999(8) 0.16896(9) 0.0408(2) Uani 1 d .
O12 O 0.34241(10) 0.95108(10) 0.30472(11) 0.0499(3) Uani 1 d .
C12 C 0.43797(12) 0.98457(11) 0.25758(12) 0.0355(3) Uani 1 d .
C13 C 0.50524(11) 1.09233(10) 0.29099(12) 0.0340(3) Uani 1 d .
H13 H 0.4427 1.1492 0.3150 0.041 Uiso 1 calc R
C14 C 0.60028(11) 1.14621(9) 0.20167(11) 0.0322(3) Uani 1 d .
H14 H 0.5657 1.2118 0.1576 0.039 Uiso 1 calc R
C15 C 0.76498(14) 1.07784(13) 0.05190(12) 0.0433(3) Uani 1 d .
H15 H 0.8035 1.1487 0.0553 0.052 Uiso 1 calc R
C16 C 0.81604(16) 0.99398(16) -0.02104(14) 0.0530(4) Uani 1 d .
H16 H 0.8886 1.0088 -0.0653 0.064 Uiso 1 calc R
C17 C 0.75884(17) 0.88792(15) -0.02800(14) 0.0532(4) Uani 1 d .
H17 H 0.7935 0.8316 -0.0763 0.064 Uiso 1 calc R
C18 C 0.65058(16) 0.86642(12) 0.03686(12) 0.0448(3) Uani 1 d .
H18 H 0.6112 0.7960 0.0317 0.054 Uiso 1 calc R
C19 C 0.60089(12) 0.95084(10) 0.11005(11) 0.0333(3) Uani 1 d .
C110 C 0.65636(12) 1.05761(10) 0.12050(10) 0.0322(3) Uani 1 d .
O21 O 0.81064(9) 0.97065(8) 0.37930(10) 0.0416(3) Uani 1 d .
O22 O 0.62866(11) 0.88618(9) 0.41200(12) 0.0531(3) Uani 1 d .
C22 C 0.68266(12) 0.97385(10) 0.39356(11) 0.0354(3) Uani 1 d .
C23 C 0.61546(11) 1.08669(10) 0.38911(11) 0.0325(3) Uani 1 d .
H23 H 0.5892 1.1129 0.4693 0.039 Uiso 1 calc R
C24 C 0.68507(11) 1.17883(9) 0.31650(11) 0.0314(3) Uani 1 d .
H24 H 0.6607 1.2539 0.3458 0.038 Uiso 1 calc R
C25 C 0.90647(14) 1.25899(12) 0.28886(14) 0.0437(3) Uani 1 d .
H25 H 0.8712 1.3284 0.2668 0.052 Uiso 1 calc R
C26 C 1.03812(15) 1.24671(16) 0.29299(17) 0.0549(4) Uani 1 d .
H26 H 1.0903 1.3073 0.2734 0.066 Uiso 1 calc R
C27 C 1.09100(14) 1.14368(17) 0.32642(16) 0.0542(4) Uani 1 d .
H27 H 1.1790 1.1356 0.3302 0.065 Uiso 1 calc R
C28 C 1.01405(13) 1.05269(14) 0.35429(13) 0.0442(3) Uani 1 d .
H28 H 1.0496 0.9832 0.3756 0.053 Uiso 1 calc R
C29 C 0.88255(11) 1.06677(10) 0.34990(11) 0.0333(3) Uani 1 d .
C210 C 0.82645(11) 1.16888(10) 0.31722(11) 0.0322(3) Uani 1 d .

loop_
_atom_site_aniso_label
_atom_site_aniso_U_11
_atom_site_aniso_U_22
_atom_site_aniso_U_33
_atom_site_aniso_U_23
_atom_site_aniso_U_13
_atom_site_aniso_U_12
O11 0.0464(5) 0.0337(4) 0.0424(5) -0.0049(4) 0.0057(4) -0.0127(4)
O12 0.0381(5) 0.0553(6) 0.0564(6) -0.0009(5) 0.0063(4) -0.0125(4)
C12 0.0325(6) 0.0358(6) 0.0380(6) 0.0005(5) -0.0019(4) -0.0033(4)
C13 0.0290(5) 0.0299(5) 0.0430(6) -0.0044(4) 0.0014(4) 0.0016(4)
C14 0.0332(5) 0.0241(5) 0.0390(6) 0.0043(4) -0.0045(4) -0.0003(4)
C15 0.0436(7) 0.0517(8) 0.0345(6) 0.0071(5) 0.0011(5) -0.0098(6)
C16 0.0474(8) 0.0768(11) 0.0352(7) 0.0036(7) 0.0098(6) 0.0016(7)
C17 0.0636(9) 0.0583(9) 0.0380(7) -0.0042(6) 0.0076(6) 0.0138(7)
C18 0.0640(9) 0.0363(6) 0.0341(6) -0.0028(5) 0.0014(6) 0.0026(6)
C19 0.0399(6) 0.0314(5) 0.0288(5) 0.0015(4) -0.0009(4) -0.0014(5)
C110 0.0366(6) 0.0316(5) 0.0281(5) 0.0040(4) -0.0030(4) -0.0020(4)
O21 0.0379(5) 0.0313(4) 0.0556(6) 0.0084(4) -0.0005(4) 0.0048(4)
O22 0.0553(6) 0.0373(5) 0.0667(7) 0.0177(5) -0.0001(5) -0.0062(4)
C22 0.0397(6) 0.0333(6) 0.0332(6) 0.0063(4) -0.0018(4) -0.0002(5)
C23 0.0335(5) 0.0326(5) 0.0316(5) -0.0044(4) 0.0033(4) -0.0004(4)
C24 0.0322(5) 0.0225(5) 0.0394(6) -0.0031(4) -0.0017(4) 0.0011(4)
C25 0.0408(7) 0.0368(6) 0.0534(8) 0.0015(6) 0.0002(6) -0.0073(5)
C26 0.0398(7) 0.0614(10) 0.0637(10) 0.0016(8) 0.0037(7) -0.0164(6)
C27 0.0300(6) 0.0781(11) 0.0546(9) -0.0010(8) 0.0034(6) -0.0016(7)
C28 0.0350(6) 0.0545(8) 0.0432(7) 0.0001(6) -0.0001(5) 0.0106(6)
C29 0.0317(5) 0.0351(6) 0.0331(5) -0.0013(4) -0.0006(4) 0.0019(4)
C210 0.0323(5) 0.0299(5) 0.0342(6) -0.0036(4) -0.0007(4) -0.0013(4)

loop_
_atom_type_symbol
_atom_type_description
_atom_type_scat_dispersion_real
_atom_type_scat_dispersion_imag
_atom_type_scat_source
C C 0.0015 0.0009 'International Tables Vol C Tables 4.2.6.8 and 6.1.1.4'
H H 0.0000 0.0000 'International Tables Vol C Tables 4.2.6.8 and 6.1.1.4'
O O 0.0056 0.0036 'International Tables Vol C Tables 4.2.6.8 and 6.1.1.4'

loop_
_geom_angle_atom_site_label_1
_geom_angle_atom_site_label_2
_geom_angle_atom_site_label_3
_geom_angle
C12 O11 C19 122.21(9)
O12 C12 O11 117.97(12)
O12 C12 C13 124.45(12)
O11 C12 C13 117.58(10)
C12 C13 C14 119.94(10)
C12 C13 C23 118.11(10)
C14 C13 C23 88.74(9)
C110 C14 C13 110.88(9)
C110 C14 C24 115.07(9)
C13 C14 C24 87.29(9)
C16 C15 C110 121.21(14)
C15 C16 C17 120.13(14)
C18 C17 C16 119.83(14)
C17 C18 C19 119.46(14)
C18 C19 C110 122.37(12)
C18 C19 O11 114.22(11)
C110 C19 O11 123.39(11)
C19 C110 C15 116.98(12)
C19 C110 C14 120.68(11)
C15 C110 C14 122.33(11)
C22 O21 C29 122.88(9)
O22 C22 O21 117.94(12)
O22 C22 C23 123.02(12)
O21 C22 C23 119.02(10)
C22 C23 C24 114.39(10)
C22 C23 C13 113.48(10)
C24 C23 C13 87.97(9)
C210 C24 C23 115.14(10)
C210 C24 C14 122.09(10)
C23 C24 C14 88.68(8)
C26 C25 C210 121.12(14)
C27 C26 C25 119.61(14)
C28 C27 C26 120.56(13)
C27 C28 C29 118.96(14)
C210 C29 C28 121.97(12)
C210 C29 O21 122.31(10)
C28 C29 O21 115.72(11)
C29 C210 C25 117.78(11)
C29 C210 C24 119.25(10)
C25 C210 C24 122.96(11)

loop_
_geom_bond_atom_site_label_1
_geom_bond_atom_site_label_2
_geom_bond_distance
O11 C12 1.3571(16)
O11 C19 1.4039(16)
O12 C12 1.2068(16)
C12 C13 1.4981(16)
C13 C14 1.5526(17)
C13 C23 1.5696(17)
C14 C110 1.5042(17)
C14 C24 1.5799(17)
C15 C16 1.390(2)
C15 C110 1.4023(18)
C16 C17 1.391(3)
C17 C18 1.379(2)
C18 C19 1.3905(18)
C19 C110 1.3931(16)
O21 C22 1.3581(16)
O21 C29 1.4053(15)
O22 C22 1.2001(16)
C22 C23 1.5086(17)
C23 C24 1.5436(16)
C24 C210 1.4907(16)
C25 C26 1.391(2)
C25 C210 1.3958(17)
C26 C27 1.384(3)
C27 C28 1.383(2)
C28 C29 1.3922(18)
C29 C210 1.3867(16)

loop_
_geom_torsion_atom_site_label_1
_geom_torsion_atom_site_label_2
_geom_torsion_atom_site_label_3
_geom_torsion_atom_site_label_4
_geom_torsion
C19 O11 C12 O12 -178.98(12)
C19 O11 C12 C13 0.45(17)
O12 C12 C13 C14 -161.23(13)
O11 C12 C13 C14 19.38(16)
O12 C12 C13 C23 92.57(16)
O11 C12 C13 C23 -86.82(14)
C12 C13 C14 C110 -26.27(15)
C23 C13 C14 C110 95.82(10)
C12 C13 C14 C24 -142.12(11)
C23 C13 C14 C24 -20.03(8)
C110 C15 C16 C17 0.6(2)
C15 C16 C17 C18 0.6(2)
C16 C17 C18 C19 -0.9(2)
C17 C18 C19 C110 0.2(2)
C17 C18 C19 O11 178.42(13)
C12 O11 C19 C18 169.78(11)
C12 O11 C19 C110 -11.98(18)
C18 C19 C110 C15 0.96(18)
O11 C19 C110 C15 -177.13(11)
C18 C19 C110 C14 -179.40(11)
O11 C19 C110 C14 2.51(18)
C16 C15 C110 C19 -1.3(2)
C16 C15 C110 C14 179.03(12)
C13 C14 C110 C19 15.54(15)
C24 C14 C110 C19 112.58(12)
C13 C14 C110 C15 -164.84(11)
C24 C14 C110 C15 -67.80(15)
C29 O21 C22 O22 175.94(13)
C29 O21 C22 C23 -5.74(18)
O22 C22 C23 C24 -156.76(13)
O21 C22 C23 C24 25.01(16)
O22 C22 C23 C13 -57.86(17)
O21 C22 C23 C13 123.91(12)
C12 C13 C23 C22 28.37(15)
C14 C13 C23 C22 -95.29(11)
C12 C13 C23 C24 144.17(11)
C14 C13 C23 C24 20.51(8)
C22 C23 C24 C210 -30.37(14)
C13 C23 C24 C210 -145.32(10)
C22 C23 C24 C14 94.81(11)
C13 C23 C24 C14 -20.14(8)
C110 C14 C24 C210 27.70(15)
C13 C14 C24 C210 139.52(11)
C110 C14 C24 C23 -91.44(11)
C13 C14 C24 C23 20.38(8)
C210 C25 C26 C27 -0.4(3)
C25 C26 C27 C28 0.8(3)
C26 C27 C28 C29 -0.9(2)
C27 C28 C29 C210 0.7(2)
C27 C28 C29 O21 179.98(13)
C22 O21 C29 C210 -8.88(19)
C22 O21 C29 C28 171.83(12)
C28 C29 C210 C25 -0.29(19)
O21 C29 C210 C25 -179.54(12)
C28 C29 C210 C24 -178.91(12)
O21 C29 C210 C24 1.84(18)
C26 C25 C210 C29 0.1(2)
C26 C25 C210 C24 178.70(14)
C23 C24 C210 C29 17.95(16)
C14 C24 C210 C29 -87.37(14)
C23 C24 C210 C25 -160.60(12)
C14 C24 C210 C25 94.09(15)
